data_4131177
loop_
_publ_author_name
'Pramanik, Susnata'
'Aprahamian, Ivan'

_publ_section_title
;
 Hydrazone Switch-Based Negative Feedback Loop.
;
_journal_issue 46
_journal_name_full 'Journal of the American Chemical Society'
_journal_page_first 15142
_journal_page_last 15145
_journal_paper_doi 10.1021/jacs.6b10542
_journal_volume 138
_journal_year 2016
_chemical_formula_moiety 'C21 H22 N4 O'
_chemical_formula_sum 'C21 H22 N4 O'
_chemical_formula_weight 346.42
_space_group_crystal_system monoclinic
_space_group_IT_number 14
_space_group_name_Hall '-P 2yn'
_space_group_name_H-M_alt 'P 1 21/n 1'
_atom_sites_solution_hydrogens mixed
_audit_creation_date 2015-12-21
_audit_creation_method
;
Olex2 1.2-alpha
(compiled 2015.11.10 svn.r3248 for OlexSys, GUI svn.r5133)
;
_cell_angle_alpha 90
_cell_angle_beta 112.9652(16)
_cell_angle_gamma 90
_cell_formula_units_Z 4
_cell_length_a 13.3030(19)
_cell_length_b 10.8081(15)
_cell_length_c 13.6576(19)
_cell_measurement_reflns_used 4630
_cell_measurement_temperature 173(2)
_cell_measurement_theta_max 25.25
_cell_measurement_theta_min 2.48
_cell_volume 1808.1(4)
_computing_cell_refinement 'SAINT v8.34A (Bruker, 2013)'
_computing_data_collection 'COSMO (BRUKER, V1.61, 2009)'
_computing_data_reduction 'SAINT v8.34A (Bruker, 2013)'
_computing_molecular_graphics 'Olex2 (Dolomanov et al., 2009)'
_computing_publication_material 'Olex2 (Dolomanov et al., 2009)'
_computing_structure_refinement 'XL (Sheldrick, 2008)'
_computing_structure_solution 'ShelXS (Sheldrick, 2008)'
_diffrn_ambient_temperature 173(2)
_diffrn_detector_area_resol_mean 8.36
_diffrn_measured_fraction_theta_full 1.000
_diffrn_measured_fraction_theta_max 0.998
_diffrn_measurement_device_type 'Bruker APEX-II CCD'
_diffrn_measurement_method \w
_diffrn_radiation_monochromator graphite
_diffrn_radiation_type MoK\a
_diffrn_radiation_wavelength 0.71073
_diffrn_reflns_av_R_equivalents 0.0405
_diffrn_reflns_av_unetI/netI 0.0346
_diffrn_reflns_Laue_measured_fraction_full 1.000
_diffrn_reflns_Laue_measured_fraction_max 0.998
_diffrn_reflns_limit_h_max 16
_diffrn_reflns_limit_h_min -15
_diffrn_reflns_limit_k_max 13
_diffrn_reflns_limit_k_min -12
_diffrn_reflns_limit_l_max 16
_diffrn_reflns_limit_l_min -16
_diffrn_reflns_number 14635
_diffrn_reflns_point_group_measured_fraction_full 1.000
_diffrn_reflns_point_group_measured_fraction_max 0.998
_diffrn_reflns_theta_full 25.242
_diffrn_reflns_theta_max 25.372
_diffrn_reflns_theta_min 1.813
_diffrn_source 'sealed tube'
_diffrn_standards_number 0
_exptl_absorpt_coefficient_mu 0.081
_exptl_absorpt_correction_T_max 0.7452
_exptl_absorpt_correction_T_min 0.6816
_exptl_absorpt_correction_type multi-scan
_exptl_absorpt_process_details
'SADABS-2014/5 (Bruker,2014/5) was used for absorption correction. wR2(int) was 0.0993 before and 0.0519 after correction. The Ratio of minimum to maximum transmission is 0.9147. The \l/2 correction factor is 0.00150.'
_exptl_crystal_colour yellow
_exptl_crystal_colour_primary yellow
_exptl_crystal_density_diffrn 1.273
_exptl_crystal_description chunk
_exptl_crystal_F_000 736
_exptl_crystal_recrystallization_method 'used as received'
_exptl_crystal_size_max 0.261
_exptl_crystal_size_mid 0.185
_exptl_crystal_size_min 0.154
_refine_diff_density_max 0.288
_refine_diff_density_min -0.176
_refine_diff_density_rms 0.049
_refine_ls_extinction_method none
_refine_ls_goodness_of_fit_ref 1.065
_refine_ls_hydrogen_treatment mixed
_refine_ls_matrix_type full
_refine_ls_number_parameters 241
_refine_ls_number_reflns 3302
_refine_ls_number_restraints 0
_refine_ls_restrained_S_all 1.065
_refine_ls_R_factor_all 0.0714
_refine_ls_R_factor_gt 0.0492
_refine_ls_shift/su_max 0.000
_refine_ls_shift/su_mean 0.000
_refine_ls_structure_factor_coef Fsqd
_refine_ls_weighting_details 'w=1/[\s^2^(Fo^2^)+(0.0900P)^2^+0.0914P] where P=(Fo^2^+2Fc^2^)/3'
_refine_ls_weighting_scheme calc
_refine_ls_wR_factor_gt 0.1341
_refine_ls_wR_factor_ref 0.1562
_reflns_Friedel_coverage 0.000
_reflns_number_gt 2326
_reflns_number_total 3302
_reflns_threshold_expression 'I > 2\s(I)'
_cod_data_source_file ja6b10542_si_003.cif
_cod_data_source_block ia1215a
_cod_database_code 4131177
_shelxl_version_number 2014/6
_shelx_space_group_comment
;
The symmetry employed for this shelxl refinement is uniquely defined
by the following loop, which should always be used as a source of
symmetry information in preference to the above space-group names.
They are only intended as comments.
;
_shelx_estimated_absorpt_t_max 0.988
_shelx_estimated_absorpt_t_min 0.979
_olex2_refinement_description
;
1. Fixed Uiso
 At 1.2 times of:
  All C(H) groups, All C(H,H) groups
 At 1.5 times of:
  All C(H,H,H) groups
2.a Secondary CH2 refined with riding coordinates:
 C12(H12A,H12B), C13(H13A,H13B), C14(H14A,H14B)
2.b Aromatic/amide H refined with riding coordinates:
 C2(H2), C3(H3), C4(H4), C6(H6), C7(H7), C8(H8), C18(H18), C19(H19), C20(H20)
2.c Idealised Me refined as rotating group:
 C15(H15A,H15B,H15C), C21(H21A,H21B,H21C)
;
_contact_crystallographer_email staples@chemistry.msu.com
_contact_crystallographer_name 'Richard Staples'
_olex2_diffrn_ambient_temperature_device 'Oxford Cryosystems'
_olex2_exptl_crystal_mounting_method 'The crystal was mounted on a nylon loop with paratone oil'
_olex2_submission_original_sample_id SP-006
_olex2_submission_special_instructions 'No special instructions were received'

loop_
_space_group_symop_operation_xyz
'x, y, z'
'-x+1/2, y+1/2, -z+1/2'
'-x, -y, -z'
'x-1/2, -y-1/2, z-1/2'

loop_
_atom_site_label
_atom_site_type_symbol
_atom_site_fract_x
_atom_site_fract_y
_atom_site_fract_z
_atom_site_U_iso_or_equiv
_atom_site_adp_type
_atom_site_occupancy
_atom_site_site_symmetry_order
_atom_site_calc_flag
_atom_site_refinement_flags_posn
O1 O 0.40684(11) -0.06819(14) 0.32930(10) 0.0445(4) Uani 1 1 d .
N1 N 0.31024(13) 0.04108(15) -0.02022(12) 0.0320(4) Uani 1 1 d .
H1 H 0.2446(18) 0.0021(18) -0.0395(16) 0.046(6) Uiso 1 1 d .
N2 N 0.37762(12) 0.04267(14) 0.08251(11) 0.0298(4) Uani 1 1 d .
N3 N 0.16094(12) 0.05069(14) -0.21919(11) 0.0323(4) Uani 1 1 d .
N4 N 0.20987(14) -0.15988(15) 0.06323(13) 0.0383(4) Uani 1 1 d .
C1 C 0.33997(15) 0.10057(16) -0.09534(14) 0.0275(4) Uani 1 1 d .
C2 C 0.44039(15) 0.15271(17) -0.07236(14) 0.0317(5) Uani 1 1 d .
H2 H 0.4956 0.1458 -0.0028 0.038 Uiso 1 1 calc R
C3 C 0.46170(16) 0.21638(17) -0.15171(15) 0.0345(5) Uani 1 1 d .
H3 H 0.5319 0.2517 -0.1350 0.041 Uiso 1 1 calc R
C4 C 0.38443(16) 0.22894(17) -0.25217(15) 0.0339(5) Uani 1 1 d .
H4 H 0.4001 0.2748 -0.3038 0.041 Uiso 1 1 calc R
C5 C 0.28037(15) 0.17328(16) -0.27933(14) 0.0291(4) Uani 1 1 d .
C6 C 0.19676(16) 0.17858(17) -0.38165(15) 0.0360(5) Uani 1 1 d .
H6 H 0.2072 0.2227 -0.4371 0.043 Uiso 1 1 calc R
C7 C 0.10058(17) 0.11956(18) -0.40009(15) 0.0378(5) Uani 1 1 d .
H7 H 0.0437 0.1209 -0.4690 0.045 Uiso 1 1 calc R
C8 C 0.08623(16) 0.05702(18) -0.31682(15) 0.0380(5) Uani 1 1 d .
H8 H 0.0185 0.0166 -0.3316 0.046 Uiso 1 1 calc R
C9 C 0.25856(15) 0.10753(16) -0.20052(14) 0.0272(4) Uani 1 1 d .
C10 C 0.34450(15) -0.00497(16) 0.15160(13) 0.0286(4) Uani 1 1 d .
C11 C 0.42555(15) -0.00609(17) 0.26362(14) 0.0317(5) Uani 1 1 d .
C12 C 0.52799(15) 0.06906(18) 0.29121(14) 0.0323(5) Uani 1 1 d .
H12A H 0.5079 0.1575 0.2781 0.039 Uiso 1 1 calc R
H12B H 0.5645 0.0448 0.2433 0.039 Uiso 1 1 calc R
C13 C 0.60821(15) 0.05403(17) 0.40543(14) 0.0312(4) Uani 1 1 d .
H13A H 0.5709 0.0743 0.4535 0.037 Uiso 1 1 calc R
H13B H 0.6316 -0.0336 0.4177 0.037 Uiso 1 1 calc R
C14 C 0.70827(15) 0.13534(18) 0.43305(15) 0.0349(5) Uani 1 1 d .
H14A H 0.6848 0.2228 0.4201 0.042 Uiso 1 1 calc R
H14B H 0.7459 0.1145 0.3853 0.042 Uiso 1 1 calc R
C15 C 0.78828(17) 0.1213(2) 0.54752(16) 0.0447(5) Uani 1 1 d .
H15A H 0.7512 0.1399 0.5953 0.067 Uiso 1 1 calc GR
H15B H 0.8493 0.1788 0.5616 0.067 Uiso 1 1 calc GR
H15C H 0.8160 0.0363 0.5596 0.067 Uiso 1 1 calc GR
C16 C 0.23356(15) -0.05847(17) 0.12581(13) 0.0289(4) Uani 1 1 d .
C17 C 0.15984(16) -0.00263(17) 0.16160(14) 0.0333(5) Uani 1 1 d .
C18 C 0.05816(17) -0.0578(2) 0.13194(17) 0.0431(5) Uani 1 1 d .
H18 H 0.0053 -0.0231 0.1547 0.052 Uiso 1 1 calc R
C19 C 0.03319(17) -0.1626(2) 0.06971(17) 0.0452(6) Uani 1 1 d .
H19 H -0.0362 -0.2011 0.0497 0.054 Uiso 1 1 calc R
C20 C 0.11076(18) -0.2099(2) 0.03736(17) 0.0443(5) Uani 1 1 d .
H20 H 0.0933 -0.2821 -0.0057 0.053 Uiso 1 1 calc R
C21 C 0.18724(19) 0.1141(2) 0.22721(18) 0.0497(6) Uani 1 1 d .
H21A H 0.1197 0.1539 0.2236 0.075 Uiso 1 1 calc GR
H21B H 0.2273 0.1706 0.1994 0.075 Uiso 1 1 calc GR
H21C H 0.2325 0.0936 0.3013 0.075 Uiso 1 1 calc GR

loop_
_atom_site_aniso_label
_atom_site_aniso_U_11
_atom_site_aniso_U_22
_atom_site_aniso_U_33
_atom_site_aniso_U_23
_atom_site_aniso_U_13
_atom_site_aniso_U_12
O1 0.0436(9) 0.0587(9) 0.0318(8) 0.0084(7) 0.0154(7) -0.0117(7)
N1 0.0280(9) 0.0415(10) 0.0266(8) 0.0049(7) 0.0108(7) -0.0030(7)
N2 0.0306(9) 0.0339(9) 0.0264(8) 0.0024(7) 0.0126(7) 0.0035(7)
N3 0.0277(9) 0.0389(9) 0.0303(9) 0.0016(7) 0.0112(7) -0.0001(7)
N4 0.0440(10) 0.0372(9) 0.0378(10) -0.0039(7) 0.0203(8) -0.0073(8)
C1 0.0306(10) 0.0280(10) 0.0281(10) 0.0008(8) 0.0162(8) 0.0025(8)
C2 0.0309(10) 0.0337(10) 0.0300(10) -0.0025(8) 0.0113(8) -0.0020(8)
C3 0.0364(11) 0.0331(11) 0.0399(11) -0.0035(9) 0.0213(9) -0.0074(9)
C4 0.0431(12) 0.0325(10) 0.0327(11) -0.0003(8) 0.0218(9) -0.0043(9)
C5 0.0349(11) 0.0264(10) 0.0286(10) -0.0008(7) 0.0154(8) 0.0028(8)
C6 0.0455(12) 0.0332(11) 0.0307(11) 0.0042(8) 0.0165(9) 0.0072(9)
C7 0.0383(12) 0.0420(12) 0.0278(10) 0.0022(9) 0.0072(9) 0.0063(9)
C8 0.0302(11) 0.0422(12) 0.0389(11) 0.0021(9) 0.0106(9) 0.0000(9)
C9 0.0283(10) 0.0271(10) 0.0291(10) 0.0003(8) 0.0144(8) 0.0048(8)
C10 0.0315(10) 0.0294(10) 0.0275(10) -0.0012(8) 0.0143(8) -0.0002(8)
C11 0.0347(11) 0.0349(11) 0.0286(10) 0.0015(8) 0.0156(8) 0.0019(8)
C12 0.0341(11) 0.0347(11) 0.0307(10) 0.0029(8) 0.0155(9) -0.0001(8)
C13 0.0331(11) 0.0330(11) 0.0301(10) 0.0027(8) 0.0151(8) 0.0001(8)
C14 0.0315(11) 0.0380(11) 0.0368(11) 0.0017(9) 0.0151(9) -0.0005(9)
C15 0.0348(12) 0.0551(14) 0.0413(12) 0.0012(10) 0.0118(10) -0.0035(10)
C16 0.0340(11) 0.0296(10) 0.0257(9) 0.0024(8) 0.0145(8) 0.0000(8)
C17 0.0359(11) 0.0376(11) 0.0304(10) 0.0037(8) 0.0173(8) 0.0005(9)
C18 0.0360(12) 0.0540(14) 0.0458(12) 0.0104(10) 0.0232(10) 0.0035(10)
C19 0.0396(12) 0.0530(14) 0.0440(12) 0.0043(10) 0.0175(10) -0.0131(10)
C20 0.0524(14) 0.0400(12) 0.0411(12) -0.0039(9) 0.0189(11) -0.0154(10)
C21 0.0549(15) 0.0471(13) 0.0571(14) -0.0079(11) 0.0327(12) 0.0017(11)

loop_
_atom_type_symbol
_atom_type_description
_atom_type_scat_dispersion_real
_atom_type_scat_dispersion_imag
_atom_type_scat_source
C C 0.0033 0.0016 'International Tables Vol C Tables 4.2.6.8 and 6.1.1.4'
H H 0.0000 0.0000 'International Tables Vol C Tables 4.2.6.8 and 6.1.1.4'
N N 0.0061 0.0033 'International Tables Vol C Tables 4.2.6.8 and 6.1.1.4'
O O 0.0106 0.0060 'International Tables Vol C Tables 4.2.6.8 and 6.1.1.4'

loop_
_geom_angle_atom_site_label_1
_geom_angle_atom_site_label_2
_geom_angle_atom_site_label_3
_geom_angle
N2 N1 H1 118.9(13)
N2 N1 C1 120.00(16)
C1 N1 H1 121.1(13)
C10 N2 N1 118.70(16)
C8 N3 C9 116.86(16)
C20 N4 C16 117.25(17)
N1 C1 C9 116.40(16)
C2 C1 N1 123.61(17)
C2 C1 C9 119.98(16)
C1 C2 H2 120.1
C1 C2 C3 119.87(17)
C3 C2 H2 120.1
C2 C3 H3 119.1
C4 C3 C2 121.75(18)
C4 C3 H3 119.1
C3 C4 H4 120.1
C3 C4 C5 119.77(17)
C5 C4 H4 120.1
C6 C5 C4 123.68(17)
C6 C5 C9 117.38(17)
C9 C5 C4 118.94(16)
C5 C6 H6 120.5
C7 C6 C5 119.07(17)
C7 C6 H6 120.5
C6 C7 H7 120.3
C6 C7 C8 119.49(18)
C8 C7 H7 120.3
N3 C8 C7 124.03(19)
N3 C8 H8 118.0
C7 C8 H8 118.0
N3 C9 C1 117.22(15)
N3 C9 C5 123.15(16)
C5 C9 C1 119.62(17)
N2 C10 C11 115.88(16)
N2 C10 C16 124.64(16)
C11 C10 C16 119.47(15)
O1 C11 C10 119.07(17)
O1 C11 C12 122.53(16)
C10 C11 C12 118.40(15)
C11 C12 H12A 108.8
C11 C12 H12B 108.8
C11 C12 C13 113.92(15)
H12A C12 H12B 107.7
C13 C12 H12A 108.8
C13 C12 H12B 108.8
C12 C13 H13A 109.0
C12 C13 H13B 109.0
H13A C13 H13B 107.8
C14 C13 C12 113.04(15)
C14 C13 H13A 109.0
C14 C13 H13B 109.0
C13 C14 H14A 108.9
C13 C14 H14B 108.9
C13 C14 C15 113.19(16)
H14A C14 H14B 107.8
C15 C14 H14A 108.9
C15 C14 H14B 108.9
C14 C15 H15A 109.5
C14 C15 H15B 109.5
C14 C15 H15C 109.5
H15A C15 H15B 109.5
H15A C15 H15C 109.5
H15B C15 H15C 109.5
N4 C16 C10 115.40(15)
N4 C16 C17 123.50(17)
C17 C16 C10 121.05(16)
C16 C17 C21 122.09(18)
C18 C17 C16 116.84(18)
C18 C17 C21 121.05(18)
C17 C18 H18 119.8
C19 C18 C17 120.47(19)
C19 C18 H18 119.8
C18 C19 H19 120.8
C20 C19 C18 118.42(19)
C20 C19 H19 120.8
N4 C20 C19 123.5(2)
N4 C20 H20 118.3
C19 C20 H20 118.3
C17 C21 H21A 109.5
C17 C21 H21B 109.5
C17 C21 H21C 109.5
H21A C21 H21B 109.5
H21A C21 H21C 109.5
H21B C21 H21C 109.5

loop_
_geom_bond_atom_site_label_1
_geom_bond_atom_site_label_2
_geom_bond_distance
O1 C11 1.221(2)
N1 H1 0.91(2)
N1 N2 1.338(2)
N1 C1 1.393(2)
N2 C10 1.294(2)
N3 C8 1.318(2)
N3 C9 1.368(2)
N4 C16 1.349(2)
N4 C20 1.339(2)
C1 C2 1.369(2)
C1 C9 1.424(2)
C2 H2 0.9500
C2 C3 1.403(3)
C3 H3 0.9500
C3 C4 1.363(3)
C4 H4 0.9500
C4 C5 1.419(3)
C5 C6 1.407(3)
C5 C9 1.411(2)
C6 H6 0.9500
C6 C7 1.362(3)
C7 H7 0.9500
C7 C8 1.399(3)
C8 H8 0.9500
C10 C11 1.489(2)
C10 C16 1.494(2)
C11 C12 1.503(3)
C12 H12A 0.9900
C12 H12B 0.9900
C12 C13 1.516(2)
C13 H13A 0.9900
C13 H13B 0.9900
C13 C14 1.515(2)
C14 H14A 0.9900
C14 H14B 0.9900
C14 C15 1.517(3)
C15 H15A 0.9800
C15 H15B 0.9800
C15 H15C 0.9800
C16 C17 1.393(3)
C17 C18 1.386(3)
C17 C21 1.507(3)
C18 H18 0.9500
C18 C19 1.376(3)
C19 H19 0.9500
C19 C20 1.370(3)
C20 H20 0.9500
C21 H21A 0.9800
C21 H21B 0.9800
C21 H21C 0.9800

loop_
_geom_hbond_atom_site_label_D
_geom_hbond_atom_site_label_H
_geom_hbond_atom_site_label_A
_geom_hbond_distance_DH
_geom_hbond_distance_HA
_geom_hbond_distance_DA
_geom_hbond_angle_DHA
N1 H1 N4 0.91(2) 2.40(2) 2.998(2) 123.4(16)

loop_
_geom_torsion_atom_site_label_1
_geom_torsion_atom_site_label_2
_geom_torsion_atom_site_label_3
_geom_torsion_atom_site_label_4
_geom_torsion
O1 C11 C12 C13 3.7(3)
N1 N2 C10 C11 176.90(15)
N1 N2 C10 C16 -2.4(3)
N1 C1 C2 C3 -176.76(17)
N1 C1 C9 N3 -2.9(2)
N1 C1 C9 C5 175.97(16)
N2 N1 C1 C2 6.3(3)
N2 N1 C1 C9 -172.57(15)
N2 C10 C11 O1 -167.37(17)
N2 C10 C11 C12 12.2(2)
N2 C10 C16 N4 64.4(2)
N2 C10 C16 C17 -113.2(2)
N4 C16 C17 C18 1.4(3)
N4 C16 C17 C21 -177.07(18)
C1 N1 N2 C10 174.71(16)
C1 C2 C3 C4 0.4(3)
C2 C1 C9 N3 178.22(16)
C2 C1 C9 C5 -2.9(3)
C2 C3 C4 C5 -2.0(3)
C3 C4 C5 C6 -178.24(18)
C3 C4 C5 C9 1.1(3)
C4 C5 C6 C7 178.50(17)
C4 C5 C9 N3 -179.88(16)
C4 C5 C9 C1 1.3(3)
C5 C6 C7 C8 1.1(3)
C6 C5 C9 N3 -0.5(3)
C6 C5 C9 C1 -179.28(16)
C6 C7 C8 N3 -0.1(3)
C8 N3 C9 C1 -179.67(16)
C8 N3 C9 C5 1.5(3)
C9 N3 C8 C7 -1.2(3)
C9 C1 C2 C3 2.1(3)
C9 C5 C6 C7 -0.8(3)
C10 C11 C12 C13 -175.90(16)
C10 C16 C17 C18 178.82(16)
C10 C16 C17 C21 0.3(3)
C11 C10 C16 N4 -114.79(19)
C11 C10 C16 C17 67.6(2)
C11 C12 C13 C14 -177.14(15)
C12 C13 C14 C15 179.52(16)
C16 N4 C20 C19 1.0(3)
C16 C10 C11 O1 11.9(3)
C16 C10 C11 C12 -168.47(16)
C16 C17 C18 C19 -0.2(3)
C17 C18 C19 C20 -0.5(3)
C18 C19 C20 N4 0.1(3)
C20 N4 C16 C10 -179.33(16)
C20 N4 C16 C17 -1.8(3)
C21 C17 C18 C19 178.30(19)
